data_7007962
loop_
_publ_author_name
'Alcock, Nathaniel W.'
'Clarkson, Guy'
'Glover, Peter B.'
'Lawrance, Geoffrey A.'
'Moore, Peter'
'Napitupulu, Mery'

_publ_section_title
;
 Complexes of 2,6-bis[N-(2'-pyridylmethyl)carbamyl]pyridine: formation
 of mononuclear complexes, and self-assembly of double helical
 dinuclear and tetranuclear copper(II) and trinuclear nickel(II)
 complexes.
;
_journal_issue 3
_journal_name_full 'Dalton transactions (Cambridge, England : 2003)'
_journal_page_first 518
_journal_page_last 527
_journal_paper_doi 10.1039/b414251a
_journal_year 2005
_chemical_formula_sum 'C38 H51 Co N10 O14'
_chemical_formula_weight 930.82
_chemical_name_systematic
;
?
;
_space_group_IT_number 2
_symmetry_cell_setting triclinic
_symmetry_space_group_name_Hall '-P 1'
_symmetry_space_group_name_H-M 'P -1'
_atom_sites_solution_hydrogens geom
_atom_sites_solution_primary direct
_atom_sites_solution_secondary difmap
_audit_creation_method SHELXL-97
_cell_angle_alpha 91.2960(10)
_cell_angle_beta 97.0280(10)
_cell_angle_gamma 106.3940(10)
_cell_formula_units_Z 4
_cell_length_a 14.4465(9)
_cell_length_b 15.0309(9)
_cell_length_c 21.0726(13)
_cell_measurement_reflns_used 6539
_cell_measurement_temperature 180(2)
_cell_measurement_theta_max 20
_cell_measurement_theta_min 3
_cell_volume 4348.9(5)
_computing_cell_refinement 'SAINT (Siemens, 1995)'
_computing_data_collection 'SMART (Siemens, 1994)'
_computing_data_reduction 'SAINT (Siemens, 1995)'
_computing_molecular_graphics 'SHELXTL (Sheldrick, 1997)'
_computing_publication_material 'SHELXTL (Sheldrick, 1997)'
_computing_structure_refinement 'SHELXL-97 (Sheldrick, 1997)'
_computing_structure_solution 'SHELXS-97 (Sheldrick, 1990)'
_diffrn_ambient_temperature 180(2)
_diffrn_detector_area_resol_mean 8.192
_diffrn_measured_fraction_theta_full 0.982
_diffrn_measured_fraction_theta_max 0.979
_diffrn_measurement_device_type 'Siemens SMART diffractometer'
_diffrn_measurement_method '\w scans'
_diffrn_radiation_monochromator graphite
_diffrn_radiation_source 'normal-focus sealed tube'
_diffrn_radiation_type MoK\a
_diffrn_radiation_wavelength 0.71073
_diffrn_reflns_av_R_equivalents 0.0574
_diffrn_reflns_av_sigmaI/netI 0.1816
_diffrn_reflns_limit_h_max 16
_diffrn_reflns_limit_h_min -17
_diffrn_reflns_limit_k_max 18
_diffrn_reflns_limit_k_min -17
_diffrn_reflns_limit_l_max 17
_diffrn_reflns_limit_l_min -25
_diffrn_reflns_number 23401
_diffrn_reflns_theta_full 25.00
_diffrn_reflns_theta_max 25.50
_diffrn_reflns_theta_min 1.48
_diffrn_standards_decay_% nil
_exptl_absorpt_coefficient_mu 0.472
_exptl_absorpt_correction_T_max 0.93
_exptl_absorpt_correction_T_min 0.62
_exptl_absorpt_correction_type multi-scan
_exptl_absorpt_process_details 'SADABS (Sheldrick, 1996)'
_exptl_crystal_colour brown
_exptl_crystal_density_diffrn 1.422
_exptl_crystal_density_method 'not measured'
_exptl_crystal_description block
_exptl_crystal_F_000 1952
_exptl_crystal_size_max 0.46
_exptl_crystal_size_mid 0.10
_exptl_crystal_size_min 0.10
_refine_diff_density_max 0.803
_refine_diff_density_min -0.555
_refine_diff_density_rms 0.081
_refine_ls_extinction_method none
_refine_ls_goodness_of_fit_ref 0.916
_refine_ls_hydrogen_treatment mixed
_refine_ls_matrix_type full
_refine_ls_number_parameters 1240
_refine_ls_number_reflns 15862
_refine_ls_number_restraints 49
_refine_ls_restrained_S_all 0.916
_refine_ls_R_factor_all 0.1646
_refine_ls_R_factor_gt 0.0653
_refine_ls_shift/su_max 0.001
_refine_ls_shift/su_mean 0.000
_refine_ls_structure_factor_coef Fsqd
_refine_ls_weighting_details 'calc w=1/[\s^2^(Fo^2^)+(0.0506P)^2^+0.0000P] where P=(Fo^2^+2Fc^2^)/3'
_refine_ls_weighting_scheme calc
_refine_ls_wR_factor_gt 0.1192
_refine_ls_wR_factor_ref 0.1506
_reflns_number_gt 7255
_reflns_number_total 15862
_reflns_threshold_expression >2sigma(I)
_cod_data_source_file b414251a.txt
_cod_data_source_block gl6
_cod_depositor_comments
;
The following automatic conversions were performed:
'_symmetry_cell_setting' value 'Triclinic' changed to 'triclinic'
according to '/home/saulius/struct/CIF-dictionaries/cif_core.dic'
dictionary named 'cif_core.dic' version 2.4.1 from 2010-06-29.

Automatic conversion script
Id: cif_fix_enum 1527 2010-12-29 10:47:43Z saulius 
;
_cod_original_sg_symbol_H-M P-1
_cod_database_code 7007962

loop_
_symmetry_equiv_pos_as_xyz
'x, y, z'
'-x, -y, -z'

loop_
_atom_site_label
_atom_site_type_symbol
_atom_site_fract_x
_atom_site_fract_y
_atom_site_fract_z
_atom_site_U_iso_or_equiv
_atom_site_adp_type
_atom_site_occupancy
_atom_site_symmetry_multiplicity
_atom_site_calc_flag
_atom_site_refinement_flags
_atom_site_disorder_assembly
_atom_site_disorder_group
Co1 Co 1.27522(5) 0.80476(5) 0.48695(3) 0.01987(19) Uani 1 1 d . A .
Co2 Co 0.73827(5) -0.30193(5) 0.02628(3) 0.01967(19) Uani 1 1 d . . .
N11 N 1.2571(6) 1.0366(7) 0.4041(5) 0.0362(18) Uani 0.90 1 d P A 1
C12 C 1.1938(9) 1.0858(10) 0.3901(7) 0.058(3) Uani 0.90 1 d P A 1
H12A H 1.1547 1.0739 0.3494 0.069 Uiso 0.90 1 calc PR A 1
C13 C 1.1826(12) 1.1527(12) 0.4318(9) 0.089(4) Uani 0.90 1 d PU A 1
H13A H 1.1379 1.1872 0.4200 0.107 Uiso 0.90 1 calc PR A 1
C14 C 1.2378(13) 1.1679(12) 0.4907(9) 0.118(6) Uani 0.90 1 d P A 1
H14A H 1.2320 1.2136 0.5206 0.142 Uiso 0.90 1 calc PR A 1
C15 C 1.3015(9) 1.1169(8) 0.5062(6) 0.076(3) Uani 0.90 1 d P A 1
H15A H 1.3386 1.1257 0.5475 0.092 Uiso 0.90 1 calc PR A 1
C16 C 1.3118(6) 1.0528(6) 0.4619(5) 0.0419(18) Uani 0.90 1 d P A 1
N11A N 1.260(4) 1.052(7) 0.403(3) 0.0362(18) Uani 0.10 1 d PG A 2
C12A C 1.192(7) 1.101(10) 0.392(6) 0.058(3) Uani 0.10 1 d PG A 2
H12F H 1.1525 1.0942 0.3522 0.069 Uiso 0.10 1 calc PR A 2
C13A C 1.182(9) 1.160(10) 0.441(7) 0.089(4) Uani 0.10 1 d PGU A 2
H13D H 1.1354 1.1941 0.4339 0.107 Uiso 0.10 1 calc PR A 2
C14A C 1.240(9) 1.170(8) 0.500(7) 0.118(6) Uani 0.10 1 d PG A 2
H14B H 1.2327 1.2108 0.5332 0.142 Uiso 0.10 1 calc PR A 2
C15A C 1.308(7) 1.121(5) 0.510(4) 0.076(3) Uani 0.10 1 d PG A 2
H15C H 1.3471 1.1276 0.5508 0.092 Uiso 0.10 1 calc PR A 2
C16A C 1.318(3) 1.061(4) 0.462(3) 0.0419(18) Uani 0.10 1 d PG A 2
C17 C 1.3890(4) 1.0060(4) 0.4754(3) 0.0379(16) Uani 1 1 d G . .
H17A H 1.4473 1.0410 0.4566 0.045 Uiso 1 1 calc R A 1
H17B H 1.4075 1.0079 0.5223 0.045 Uiso 1 1 calc R A 1
N18 N 1.3603(3) 0.9093(3) 0.4500(2) 0.0264(11) Uani 1 1 d . A .
O19 O 1.4585(3) 0.9441(3) 0.36892(17) 0.0492(12) Uani 1 1 d . A .
C19 C 1.3998(4) 0.8897(4) 0.3995(3) 0.0315(14) Uani 1 1 d . . .
C110 C 1.3603(3) 0.7886(4) 0.3780(2) 0.0236(13) Uani 1 1 d . A .
N111 N 1.2951(3) 0.7424(3) 0.41482(19) 0.0190(10) Uani 1 1 d . . .
C112 C 1.2520(3) 0.6508(4) 0.4054(2) 0.0222(13) Uani 1 1 d . A .
C113 C 1.2730(4) 0.6006(4) 0.3571(3) 0.0311(14) Uani 1 1 d . . .
H11A H 1.2431 0.5355 0.3506 0.037 Uiso 1 1 calc R A .
C114 C 1.3391(4) 0.6466(4) 0.3176(3) 0.0372(16) Uani 1 1 d . A .
H11B H 1.3535 0.6134 0.2830 0.045 Uiso 1 1 calc R . .
C115 C 1.3844(4) 0.7418(4) 0.3286(3) 0.0322(14) Uani 1 1 d . . .
H11C H 1.4309 0.7736 0.3026 0.039 Uiso 1 1 calc R A .
O116 O 1.1366(2) 0.5307(2) 0.45349(17) 0.0330(10) Uani 1 1 d . A .
C116 C 1.1870(3) 0.6143(3) 0.4552(2) 0.0207(12) Uani 1 1 d . . .
N117 N 1.1936(3) 0.6802(3) 0.50098(19) 0.0200(10) Uani 1 1 d . A .
C118 C 1.1435(3) 0.6515(3) 0.5563(2) 0.0229(13) Uani 1 1 d . . .
H11D H 1.0900 0.5936 0.5443 0.027 Uiso 1 1 calc R A .
H11E H 1.1143 0.7001 0.5693 0.027 Uiso 1 1 calc R . .
C119 C 1.2115(4) 0.6352(3) 0.6123(3) 0.0258(13) Uani 1 1 d . A .
N120 N 1.1973(3) 0.6618(3) 0.6713(2) 0.0359(12) Uani 1 1 d . . .
C121 C 1.2565(4) 0.6455(4) 0.7220(3) 0.0396(16) Uani 1 1 d . A .
H12B H 1.2483 0.6646 0.7638 0.048 Uiso 1 1 calc R . .
C122 C 1.3272(4) 0.6029(4) 0.7159(3) 0.0432(16) Uani 1 1 d . . .
H12C H 1.3664 0.5921 0.7528 0.052 Uiso 1 1 calc R A .
C123 C 1.3410(4) 0.5762(4) 0.6566(3) 0.0389(16) Uani 1 1 d . A .
H12D H 1.3905 0.5473 0.6516 0.047 Uiso 1 1 calc R . .
C124 C 1.2821(4) 0.5916(3) 0.6036(3) 0.0297(14) Uani 1 1 d . . .
H12E H 1.2900 0.5725 0.5618 0.036 Uiso 1 1 calc R A .
N21 N 1.3862(3) 0.7850(3) 0.5407(2) 0.0224(10) Uani 1 1 d . . .
C22 C 1.4461(4) 0.7359(4) 0.5231(3) 0.0295(14) Uani 1 1 d . A .
H22A H 1.4352 0.7095 0.4806 0.035 Uiso 1 1 calc R . .
C23 C 1.5214(4) 0.7234(4) 0.5647(3) 0.0334(15) Uani 1 1 d . . .
H23A H 1.5621 0.6891 0.5509 0.040 Uiso 1 1 calc R A .
C24 C 1.5372(4) 0.7609(4) 0.6261(3) 0.0380(16) Uani 1 1 d . A .
H24A H 1.5889 0.7525 0.6556 0.046 Uiso 1 1 calc R . .
C25 C 1.4778(4) 0.8107(4) 0.6452(3) 0.0341(15) Uani 1 1 d . . .
H25A H 1.4887 0.8376 0.6876 0.041 Uiso 1 1 calc R A .
C26 C 1.4019(4) 0.8214(3) 0.6020(3) 0.0250(13) Uani 1 1 d . A .
C27 C 1.3329(4) 0.8726(3) 0.6189(2) 0.0285(14) Uani 1 1 d . . .
H27A H 1.3008 0.8452 0.6557 0.034 Uiso 1 1 calc R A .
H27B H 1.3681 0.9387 0.6307 0.034 Uiso 1 1 calc R . .
N28 N 1.2605(3) 0.8648(3) 0.56260(19) 0.0222(10) Uani 1 1 d . A .
O29 O 1.1534(3) 0.9185(3) 0.61452(18) 0.0419(10) Uani 1 1 d . A .
C29 C 1.1804(4) 0.8872(4) 0.5659(3) 0.0272(13) Uani 1 1 d . . .
C210 C 1.1182(4) 0.8707(3) 0.5028(3) 0.0235(13) Uani 1 1 d . A .
N211 N 1.1553(3) 0.8371(3) 0.4533(2) 0.0190(10) Uani 1 1 d . . .
C212 C 1.1043(3) 0.8268(3) 0.3947(3) 0.0199(12) Uani 1 1 d . A .
C213 C 1.0144(3) 0.8440(3) 0.3832(3) 0.0284(14) Uani 1 1 d . . .
H21A H 0.9791 0.8337 0.3413 0.034 Uiso 1 1 calc R A .
C214 C 0.9767(4) 0.8763(4) 0.4331(3) 0.0359(15) Uani 1 1 d . A .
H21B H 0.9152 0.8883 0.4262 0.043 Uiso 1 1 calc R . .
C215 C 1.0300(4) 0.8907(4) 0.4933(3) 0.0325(14) Uani 1 1 d . . .
H21C H 1.0061 0.9143 0.5282 0.039 Uiso 1 1 calc R A .
O216 O 1.1151(2) 0.7251(2) 0.30724(17) 0.0297(9) Uani 1 1 d . A .
C216 C 1.1447(4) 0.8034(4) 0.3357(2) 0.0226(13) Uani 1 1 d . . .
N217 N 1.2082(3) 0.8760(3) 0.31474(19) 0.0248(11) Uani 1 1 d . A .
H21F H 1.2264 0.9292 0.3376 0.030 Uiso 1 1 calc R . .
C218 C 1.2482(4) 0.8699(4) 0.2554(2) 0.0299(14) Uani 1 1 d . . .
H21D H 1.2604 0.8086 0.2512 0.036 Uiso 1 1 calc R A .
H21E H 1.3116 0.9181 0.2579 0.036 Uiso 1 1 calc R . .
C219 C 1.1841(4) 0.8818(3) 0.1966(3) 0.0238(13) Uani 1 1 d . A .
N220 N 1.2140(3) 0.8616(3) 0.1414(2) 0.0295(11) Uani 1 1 d . . .
C221 C 1.1629(4) 0.8735(4) 0.0867(3) 0.0367(15) Uani 1 1 d . A .
H22B H 1.1833 0.8595 0.0474 0.044 Uiso 1 1 calc R . .
C222 C 1.0812(4) 0.9054(4) 0.0844(3) 0.0374(16) Uani 1 1 d . . .
H22C H 1.0466 0.9128 0.0445 0.045 Uiso 1 1 calc R A .
C223 C 1.0515(4) 0.9261(4) 0.1411(3) 0.0380(16) Uani 1 1 d . A .
H22D H 0.9960 0.9482 0.1411 0.046 Uiso 1 1 calc R . .
C224 C 1.1038(4) 0.9143(4) 0.1978(3) 0.0305(14) Uani 1 1 d . . .
H22E H 1.0849 0.9284 0.2375 0.037 Uiso 1 1 calc R A .
N31 N 0.7562(3) -0.5184(3) 0.1193(2) 0.0287(11) Uani 1 1 d . . .
C32 C 0.8283(4) -0.5588(4) 0.1326(3) 0.0355(15) Uani 1 1 d . . .
H32A H 0.8692 -0.5412 0.1724 0.043 Uiso 1 1 calc R . .
C33 C 0.8468(4) -0.6238(4) 0.0923(3) 0.0460(17) Uani 1 1 d . . .
H33A H 0.8984 -0.6502 0.1042 0.055 Uiso 1 1 calc R . .
C34 C 0.7881(4) -0.6490(4) 0.0347(3) 0.0460(18) Uani 1 1 d . . .
H34A H 0.7976 -0.6948 0.0064 0.055 Uiso 1 1 calc R . .
C35 C 0.7146(4) -0.6075(4) 0.0178(3) 0.0385(16) Uani 1 1 d . . .
H35A H 0.6748 -0.6228 -0.0225 0.046 Uiso 1 1 calc R . .
C36 C 0.7008(4) -0.5426(3) 0.0617(3) 0.0253(13) Uani 1 1 d . . .
C37 C 0.6189(3) -0.4993(3) 0.0460(3) 0.0258(13) Uani 1 1 d . . .
H37A H 0.5976 -0.5073 -0.0008 0.031 Uiso 1 1 calc R . .
H37B H 0.5630 -0.5325 0.0675 0.031 Uiso 1 1 calc R . .
N38 N 0.6468(3) -0.4003(3) 0.06588(19) 0.0211(10) Uani 1 1 d . . .
O39 O 0.5355(2) -0.4197(2) 0.13854(17) 0.0323(9) Uani 1 1 d . . .
C39 C 0.6030(4) -0.3720(4) 0.1101(2) 0.0232(13) Uani 1 1 d . . .
C310 C 0.6445(3) -0.2688(3) 0.1269(2) 0.0218(12) Uani 1 1 d . . .
N311 N 0.7120(3) -0.2283(3) 0.08957(19) 0.0181(10) Uani 1 1 d . . .
C312 C 0.7569(3) -0.1367(3) 0.0942(2) 0.0214(12) Uani 1 1 d . . .
C313 C 0.7349(4) -0.0802(4) 0.1392(2) 0.0266(13) Uani 1 1 d . . .
H31A H 0.7661 -0.0152 0.1430 0.032 Uiso 1 1 calc R . .
C314 C 0.6660(4) -0.1205(4) 0.1789(2) 0.0286(14) Uani 1 1 d . . .
H31B H 0.6512 -0.0832 0.2110 0.034 Uiso 1 1 calc R . .
C315 C 0.6193(3) -0.2144(4) 0.1716(2) 0.0253(13) Uani 1 1 d . . .
H31C H 0.5701 -0.2415 0.1972 0.030 Uiso 1 1 calc R . .
O316 O 0.8721(2) -0.0254(2) 0.04162(17) 0.0272(9) Uani 1 1 d . . .
C316 C 0.8238(3) -0.1078(4) 0.0440(2) 0.0212(12) Uani 1 1 d . . .
N317 N 0.8204(3) -0.1802(3) 0.00481(19) 0.0208(10) Uani 1 1 d . . .
C318 C 0.8758(3) -0.1609(3) -0.0488(2) 0.0240(13) Uani 1 1 d . . .
H31D H 0.9055 -0.2116 -0.0551 0.029 Uiso 1 1 calc R . .
H31E H 0.9292 -0.1027 -0.0381 0.029 Uiso 1 1 calc R . .
C319 C 0.8157(4) -0.1513(4) -0.1105(3) 0.0290(14) Uani 1 1 d . . .
N320 N 0.8426(4) -0.1838(3) -0.1643(2) 0.0430(13) Uani 1 1 d . . .
C321 C 0.7912(5) -0.1731(4) -0.2210(3) 0.0547(19) Uani 1 1 d . . .
H32B H 0.8077 -0.1955 -0.2593 0.066 Uiso 1 1 calc R . .
C322 C 0.7181(5) -0.1327(4) -0.2263(3) 0.057(2) Uani 1 1 d . . .
H32C H 0.6854 -0.1263 -0.2671 0.068 Uiso 1 1 calc R . .
C323 C 0.6921(4) -0.1009(4) -0.1712(3) 0.0441(17) Uani 1 1 d . . .
H32D H 0.6405 -0.0729 -0.1735 0.053 Uiso 1 1 calc R . .
C324 C 0.7421(4) -0.1101(3) -0.1125(3) 0.0300(14) Uani 1 1 d . . .
H32E H 0.7255 -0.0882 -0.0741 0.036 Uiso 1 1 calc R . .
N41 N 0.6326(3) -0.2926(3) -0.0364(2) 0.0201(10) Uani 1 1 d . . .
C42 C 0.5668(4) -0.2465(3) -0.0282(3) 0.0267(13) Uani 1 1 d . . .
H42A H 0.5690 -0.2175 0.0127 0.032 Uiso 1 1 calc R . .
C43 C 0.4963(4) -0.2398(4) -0.0770(3) 0.0315(14) Uani 1 1 d . . .
H43A H 0.4507 -0.2073 -0.0694 0.038 Uiso 1 1 calc R . .
C44 C 0.4928(4) -0.2810(4) -0.1368(3) 0.0329(14) Uani 1 1 d . . .
H44A H 0.4470 -0.2749 -0.1716 0.039 Uiso 1 1 calc R . .
C45 C 0.5571(4) -0.3307(4) -0.1449(3) 0.0316(14) Uani 1 1 d . . .
H45A H 0.5544 -0.3616 -0.1852 0.038 Uiso 1 1 calc R . .
C46 C 0.6257(3) -0.3363(3) -0.0946(3) 0.0214(13) Uani 1 1 d . . .
C47 C 0.7001(3) -0.3875(3) -0.1003(2) 0.0250(13) Uani 1 1 d . . .
H47A H 0.6675 -0.4547 -0.1097 0.030 Uiso 1 1 calc R . .
H47B H 0.7381 -0.3640 -0.1355 0.030 Uiso 1 1 calc R . .
N48 N 0.7639(3) -0.3728(3) -0.0401(2) 0.0219(10) Uani 1 1 d . . .
O49 O 0.8816(2) -0.4308(3) -0.07562(18) 0.0401(10) Uani 1 1 d . . .
C49 C 0.8480(4) -0.3924(3) -0.0342(3) 0.0244(13) Uani 1 1 d . . .
C410 C 0.9027(4) -0.3643(3) 0.0311(3) 0.0238(13) Uani 1 1 d . . .
N411 N 0.8576(3) -0.3265(3) 0.0729(2) 0.0218(10) Uani 1 1 d . . .
C412 C 0.9012(4) -0.3072(3) 0.1336(2) 0.0225(13) Uani 1 1 d . . .
C413 C 0.9920(4) -0.3202(3) 0.1531(3) 0.0304(14) Uani 1 1 d . . .
H41A H 1.0215 -0.3049 0.1963 0.037 Uiso 1 1 calc R . .
C414 C 1.0383(4) -0.3547(4) 0.1103(3) 0.0349(15) Uani 1 1 d . . .
H41B H 1.1013 -0.3614 0.1229 0.042 Uiso 1 1 calc R . .
C415 C 0.9919(4) -0.3801(3) 0.0478(3) 0.0295(14) Uani 1 1 d . . .
H41C H 1.0209 -0.4075 0.0176 0.035 Uiso 1 1 calc R . .
O416 O 0.8776(2) -0.2032(2) 0.21433(18) 0.0335(10) Uani 1 1 d . . .
C416 C 0.8516(3) -0.2810(4) 0.1874(3) 0.0243(13) Uani 1 1 d . . .
N417 N 0.7857(3) -0.3555(3) 0.20621(19) 0.0238(10) Uani 1 1 d . . .
H41F H 0.7673 -0.4079 0.1823 0.029 Uiso 1 1 calc R . .
C418 C 0.7455(3) -0.3501(3) 0.2649(2) 0.0262(13) Uani 1 1 d . . .
H41D H 0.6812 -0.3973 0.2615 0.031 Uiso 1 1 calc R . .
H41E H 0.7348 -0.2883 0.2698 0.031 Uiso 1 1 calc R . .
C419 C 0.8073(3) -0.3649(3) 0.3242(3) 0.0211(12) Uani 1 1 d . . .
N420 N 0.7757(3) -0.3497(3) 0.3805(2) 0.0292(11) Uani 1 1 d . . .
C421 C 0.8282(4) -0.3638(4) 0.4342(3) 0.0357(15) Uani 1 1 d . . .
H42B H 0.8070 -0.3536 0.4740 0.043 Uiso 1 1 calc R . .
C422 C 0.9111(4) -0.3921(4) 0.4353(3) 0.0334(15) Uani 1 1 d . . .
H42C H 0.9465 -0.4001 0.4748 0.040 Uiso 1 1 calc R . .
C423 C 0.9413(4) -0.4085(4) 0.3785(3) 0.0301(14) Uani 1 1 d . . .
H42D H 0.9978 -0.4287 0.3778 0.036 Uiso 1 1 calc R . .
C424 C 0.8890(3) -0.3954(3) 0.3218(3) 0.0255(13) Uani 1 1 d . . .
H42E H 0.9087 -0.4071 0.2818 0.031 Uiso 1 1 calc R . .
O001 O -0.0588(3) 0.4677(3) -0.2565(2) 0.0436(11) Uani 1 1 d D . .
H01A H -0.076(4) 0.4092(19) -0.271(3) 0.065 Uiso 1 1 d D . .
H01B H -0.107(3) 0.445(4) -0.232(2) 0.065 Uiso 1 1 d D . .
O002 O 0.8138(3) 1.1022(4) 0.2514(2) 0.0730(15) Uani 1 1 d D . .
H02A H 0.8610 1.1351 0.2325 0.109 Uiso 1 1 d D . .
H02B H 0.830(3) 1.095(5) 0.2911(13) 0.109 Uiso 1 1 d D . .
O003 O 1.1149(3) 0.3544(3) 0.4017(2) 0.0487(12) Uani 1 1 d D . .
H03A H 1.076(4) 0.350(5) 0.3657(18) 0.073 Uiso 1 1 d D . .
H03B H 1.123(4) 0.410(2) 0.420(3) 0.073 Uiso 1 1 d D . .
O004 O 0.7933(3) -0.5236(3) -0.1876(2) 0.0446(11) Uani 1 1 d D . .
H4A H 0.823(4) -0.482(3) -0.155(2) 0.067 Uiso 1 1 d D . .
H4B H 0.799(5) -0.478(3) -0.214(2) 0.067 Uiso 1 1 d D . .
O005 O 1.4008(3) 0.8369(3) 0.15225(19) 0.0381(10) Uani 1 1 d D . .
H05A H 1.423(4) 0.859(4) 0.1181(17) 0.057 Uiso 1 1 d D . .
H05B H 1.3413(19) 0.838(4) 0.146(3) 0.057 Uiso 1 1 d D . .
O006 O 0.4986(3) -0.4729(3) 0.26201(19) 0.0464(11) Uani 1 1 d D . .
H06C H 0.508(4) -0.438(4) 0.231(2) 0.070 Uiso 1 1 d D . .
O007 O 0.8389(3) 0.1396(3) 0.0732(2) 0.0549(12) Uani 1 1 d D . .
H07A H 0.856(4) 0.089(3) 0.066(3) 0.082 Uiso 1 1 d D . .
H07B H 0.884(4) 0.159(4) 0.107(2) 0.082 Uiso 1 1 d D . .
O008 O 0.9844(3) 0.3497(3) 0.2857(2) 0.0534(12) Uani 1 1 d D . .
H08A H 1.015(4) 0.309(4) 0.299(3) 0.080 Uiso 1 1 d D . .
O009 O 0.6866(4) -0.4138(3) -0.2591(2) 0.0580(13) Uani 1 1 d D . .
H09A H 0.675(5) -0.389(4) -0.2963(19) 0.087 Uiso 1 1 d D . .
H09B H 0.712(5) -0.438(4) -0.226(2) 0.087 Uiso 1 1 d D . .
O010 O 0.3696(3) 0.6465(3) 0.1539(2) 0.0540(12) Uani 1 1 d D . .
H10A H 0.413(3) 0.618(4) 0.151(3) 0.081 Uiso 1 1 d D . .
H10B H 0.371(5) 0.703(2) 0.147(3) 0.081 Uiso 1 1 d D . .
O011 O 0.5763(3) -0.3535(3) 0.3701(2) 0.0538(12) Uani 1 1 d D . .
H01C H 0.599(5) -0.304(3) 0.347(3) 0.081 Uiso 1 1 d D . .
H01D H 0.638(2) -0.346(5) 0.385(3) 0.081 Uiso 1 1 d D . .
O012 O 1.6352(4) 1.1249(3) 0.1983(2) 0.0678(14) Uani 1 1 d D . .
H02C H 1.681(4) 1.104(5) 0.219(3) 0.102 Uiso 1 1 d D . .
H02D H 1.589(4) 1.082(4) 0.212(3) 0.102 Uiso 1 1 d D . .
O013 O 1.6363(4) 1.0863(3) 0.0688(3) 0.0666(14) Uani 1 1 d D . .
H13B H 1.691(3) 1.131(4) 0.086(3) 0.100 Uiso 1 1 d D . .
H13C H 1.619(5) 1.027(2) 0.052(3) 0.100 Uiso 1 1 d D . .
O014 O 1.4931(3) 0.9833(3) 0.2439(2) 0.0653(14) Uani 1 1 d D . .
H04A H 1.469(5) 0.938(3) 0.2132(19) 0.098 Uiso 1 1 d D . .
H04B H 1.506(5) 0.952(4) 0.2780(18) 0.098 Uiso 1 1 d D . .
O015 O 1.4936(3) 0.9045(3) 0.0479(2) 0.0523(12) Uani 1 1 d D . .
H15B H 1.459(4) 0.921(4) 0.017(2) 0.079 Uiso 1 1 d D . .
O016 O 0.3090(3) 0.3756(3) 0.3851(2) 0.0575(13) Uani 1 1 d D . .
H06A H 0.262(3) 0.383(5) 0.404(3) 0.086 Uiso 1 1 d D . .
O017 O 0.5497(3) 0.4673(4) 0.5503(3) 0.0772(15) Uani 1 1 d D . .
H17C H 0.500(4) 0.419(4) 0.560(4) 0.116 Uiso 1 1 d D . .
H17D H 0.607(3) 0.511(4) 0.556(4) 0.116 Uiso 1 1 d D . .
O018 O 0.8113(4) 0.8961(3) 0.3179(3) 0.0780(16) Uani 1 1 d D . .
H18A H 0.853(5) 0.902(6) 0.287(3) 0.117 Uiso 1 1 d D . .
H18B H 0.800(5) 0.953(3) 0.317(4) 0.117 Uiso 1 1 d D . .
O019 O 0.3862(3) 1.1684(4) 0.6681(3) 0.0729(15) Uani 1 1 d D . .
H19A H 0.409(5) 1.125(4) 0.654(4) 0.109 Uiso 1 1 d D . .
H19B H 0.327(3) 1.130(4) 0.669(4) 0.109 Uiso 1 1 d D . .
O020 O 0.9701(3) 1.2141(3) 0.1885(2) 0.0696(14) Uani 1 1 d D . .
H20A H 1.028(3) 1.227(5) 0.178(4) 0.104 Uiso 1 1 d D . .

loop_
_atom_site_aniso_label
_atom_site_aniso_U_11
_atom_site_aniso_U_22
_atom_site_aniso_U_33
_atom_site_aniso_U_23
_atom_site_aniso_U_13
_atom_site_aniso_U_12
Co1 0.0163(4) 0.0189(4) 0.0217(4) -0.0014(3) 0.0004(3) 0.0019(3)
Co2 0.0171(4) 0.0179(4) 0.0233(4) -0.0001(3) 0.0019(3) 0.0041(3)
N11 0.048(3) 0.019(5) 0.051(4) 0.013(3) 0.027(3) 0.016(3)
C12 0.061(5) 0.036(7) 0.093(6) 0.034(5) 0.046(4) 0.025(4)
C13 0.074(7) 0.039(6) 0.181(13) 0.018(8) 0.087(8) 0.028(5)
C14 0.122(10) 0.044(6) 0.197(14) -0.021(8) 0.124(10) -0.004(6)
C15 0.082(6) 0.052(5) 0.079(6) -0.029(5) 0.060(5) -0.027(4)
C16 0.056(4) 0.020(4) 0.041(4) -0.005(3) 0.030(4) -0.014(3)
N11A 0.048(3) 0.019(5) 0.051(4) 0.013(3) 0.027(3) 0.016(3)
C12A 0.061(5) 0.036(7) 0.093(6) 0.034(5) 0.046(4) 0.025(4)
C13A 0.074(7) 0.039(6) 0.181(13) 0.018(8) 0.087(8) 0.028(5)
C14A 0.122(10) 0.044(6) 0.197(14) -0.021(8) 0.124(10) -0.004(6)
C15A 0.082(6) 0.052(5) 0.079(6) -0.029(5) 0.060(5) -0.027(4)
C16A 0.056(4) 0.020(4) 0.041(4) -0.005(3) 0.030(4) -0.014(3)
C17 0.042(4) 0.024(3) 0.032(4) -0.003(3) 0.005(3) -0.016(3)
N18 0.025(3) 0.026(3) 0.021(3) 0.002(2) 0.000(2) -0.002(2)
O19 0.040(2) 0.061(3) 0.024(2) 0.003(2) 0.008(2) -0.025(2)
C19 0.017(3) 0.047(4) 0.018(3) 0.002(3) -0.008(3) -0.006(3)
C110 0.017(3) 0.037(4) 0.016(3) 0.002(3) -0.002(2) 0.009(3)
N111 0.018(2) 0.020(2) 0.018(2) -0.008(2) 0.000(2) 0.005(2)
C112 0.020(3) 0.026(3) 0.022(3) 0.002(3) -0.006(3) 0.013(3)
C113 0.045(4) 0.032(3) 0.025(3) -0.004(3) -0.003(3) 0.029(3)
C114 0.047(4) 0.053(4) 0.026(4) -0.001(3) 0.004(3) 0.038(4)
C115 0.025(3) 0.052(4) 0.027(3) 0.002(3) 0.008(3) 0.021(3)
O116 0.038(2) 0.018(2) 0.037(2) -0.0034(19) -0.001(2) 0.0010(19)
C116 0.021(3) 0.015(3) 0.024(3) 0.002(3) -0.006(3) 0.004(2)
N117 0.019(2) 0.016(2) 0.024(3) 0.003(2) 0.003(2) 0.003(2)
C118 0.022(3) 0.022(3) 0.022(3) 0.005(3) 0.003(3) 0.001(2)
C119 0.033(3) 0.012(3) 0.024(3) 0.005(3) 0.005(3) -0.008(3)
N120 0.041(3) 0.029(3) 0.032(3) 0.003(2) 0.009(3) -0.001(2)
C121 0.054(4) 0.027(4) 0.021(4) -0.001(3) -0.001(3) -0.011(3)
C122 0.053(4) 0.029(4) 0.032(4) 0.007(3) -0.011(3) -0.007(3)
C123 0.031(3) 0.027(3) 0.047(4) 0.008(3) -0.009(3) -0.006(3)
C124 0.031(3) 0.021(3) 0.032(4) 0.001(3) -0.001(3) 0.002(3)
N21 0.016(2) 0.026(3) 0.022(3) 0.002(2) 0.004(2) 0.001(2)
C22 0.025(3) 0.033(3) 0.031(4) 0.009(3) 0.001(3) 0.008(3)
C23 0.023(3) 0.044(4) 0.032(4) 0.005(3) -0.001(3) 0.010(3)
C24 0.030(3) 0.029(4) 0.045(4) 0.006(3) -0.010(3) 0.001(3)
C25 0.030(3) 0.029(3) 0.034(4) 0.004(3) -0.010(3) 0.000(3)
C26 0.024(3) 0.018(3) 0.027(3) 0.005(3) 0.004(3) -0.003(3)
C27 0.032(3) 0.025(3) 0.024(3) 0.002(3) 0.002(3) 0.001(3)
N28 0.024(2) 0.021(2) 0.019(3) 0.001(2) 0.001(2) 0.003(2)
O29 0.047(2) 0.050(3) 0.033(2) -0.004(2) 0.012(2) 0.019(2)
C29 0.028(3) 0.026(3) 0.026(4) 0.000(3) 0.009(3) 0.004(3)
C210 0.022(3) 0.018(3) 0.033(4) 0.011(3) 0.011(3) 0.006(2)
N211 0.023(2) 0.014(2) 0.021(3) 0.004(2) 0.006(2) 0.0058(19)
C212 0.022(3) 0.012(3) 0.026(3) 0.003(2) 0.000(3) 0.007(2)
C213 0.020(3) 0.027(3) 0.036(4) 0.008(3) -0.004(3) 0.006(3)
C214 0.021(3) 0.042(4) 0.048(4) 0.000(3) 0.006(3) 0.015(3)
C215 0.027(3) 0.033(3) 0.042(4) 0.003(3) 0.008(3) 0.013(3)
O216 0.027(2) 0.024(2) 0.034(2) -0.0054(19) -0.0038(18) 0.0040(18)
C216 0.021(3) 0.029(3) 0.022(3) 0.007(3) -0.002(3) 0.015(3)
N217 0.025(2) 0.024(3) 0.025(3) 0.005(2) 0.007(2) 0.005(2)
C218 0.027(3) 0.041(4) 0.023(3) 0.010(3) 0.001(3) 0.013(3)
C219 0.023(3) 0.022(3) 0.022(3) 0.006(3) 0.001(3) 0.000(3)
N220 0.026(3) 0.033(3) 0.026(3) 0.010(2) 0.000(2) 0.004(2)
C221 0.040(4) 0.034(4) 0.025(4) 0.011(3) -0.001(3) -0.006(3)
C222 0.026(3) 0.037(4) 0.034(4) 0.018(3) -0.018(3) -0.008(3)
C223 0.023(3) 0.037(4) 0.048(4) 0.020(3) 0.001(3) -0.002(3)
C224 0.029(3) 0.034(3) 0.029(4) 0.011(3) 0.003(3) 0.010(3)
N31 0.028(3) 0.025(3) 0.033(3) 0.010(2) 0.004(2) 0.008(2)
C32 0.032(3) 0.036(4) 0.040(4) 0.014(3) 0.005(3) 0.011(3)
C33 0.042(4) 0.038(4) 0.065(5) 0.009(4) 0.012(4) 0.019(3)
C34 0.047(4) 0.028(4) 0.067(5) -0.006(4) 0.019(4) 0.014(3)
C35 0.038(4) 0.035(4) 0.040(4) 0.002(3) 0.013(3) 0.004(3)
C36 0.027(3) 0.016(3) 0.032(4) 0.006(3) 0.008(3) 0.003(3)
C37 0.029(3) 0.020(3) 0.029(3) 0.006(3) 0.006(3) 0.007(3)
N38 0.020(2) 0.020(2) 0.021(3) 0.002(2) 0.003(2) 0.003(2)
O39 0.026(2) 0.032(2) 0.036(2) 0.0115(19) 0.0116(19) -0.0011(18)
C39 0.023(3) 0.029(3) 0.019(3) 0.009(3) 0.002(3) 0.008(3)
C310 0.016(3) 0.027(3) 0.023(3) 0.008(3) 0.000(2) 0.008(2)
N311 0.016(2) 0.021(2) 0.018(2) 0.003(2) 0.002(2) 0.006(2)
C312 0.021(3) 0.019(3) 0.022(3) 0.003(3) -0.006(2) 0.007(2)
C313 0.034(3) 0.020(3) 0.027(3) 0.001(3) -0.003(3) 0.013(3)
C314 0.035(3) 0.031(3) 0.021(3) 0.000(3) -0.001(3) 0.013(3)
C315 0.019(3) 0.039(4) 0.022(3) 0.005(3) 0.005(3) 0.014(3)
O316 0.027(2) 0.014(2) 0.035(2) 0.0009(18) 0.0006(18) 0.0008(17)
C316 0.019(3) 0.024(3) 0.021(3) 0.001(3) -0.001(2) 0.007(3)
N317 0.017(2) 0.020(2) 0.022(3) 0.001(2) 0.006(2) 0.001(2)
C318 0.026(3) 0.020(3) 0.020(3) 0.004(3) 0.001(3) -0.002(2)
C319 0.028(3) 0.024(3) 0.026(4) 0.008(3) 0.004(3) -0.007(3)
N320 0.062(4) 0.031(3) 0.028(3) 0.002(3) 0.008(3) -0.001(3)
C321 0.081(5) 0.042(4) 0.025(4) 0.006(3) -0.003(4) -0.003(4)
C322 0.063(5) 0.045(4) 0.030(4) 0.018(4) -0.029(4) -0.024(4)
C323 0.030(4) 0.036(4) 0.051(5) 0.019(4) -0.009(3) -0.010(3)
C324 0.028(3) 0.023(3) 0.033(4) 0.014(3) 0.002(3) -0.001(3)
N41 0.016(2) 0.015(2) 0.027(3) -0.001(2) -0.001(2) 0.0017(19)
C42 0.024(3) 0.028(3) 0.025(3) -0.005(3) -0.002(3) 0.006(3)
C43 0.020(3) 0.030(3) 0.043(4) -0.002(3) -0.001(3) 0.007(3)
C44 0.032(3) 0.030(3) 0.026(4) -0.001(3) -0.016(3) 0.001(3)
C45 0.029(3) 0.030(3) 0.030(4) -0.002(3) -0.008(3) 0.004(3)
C46 0.019(3) 0.015(3) 0.027(3) -0.003(3) 0.004(3) -0.001(2)
C47 0.030(3) 0.023(3) 0.022(3) 0.000(3) 0.005(3) 0.009(3)
N48 0.021(2) 0.017(2) 0.025(3) -0.001(2) -0.001(2) 0.001(2)
O49 0.033(2) 0.052(3) 0.039(3) -0.014(2) 0.008(2) 0.017(2)
C49 0.023(3) 0.020(3) 0.033(4) 0.005(3) 0.008(3) 0.010(3)
C410 0.019(3) 0.020(3) 0.031(4) 0.004(3) 0.005(3) 0.003(2)
N411 0.022(2) 0.017(2) 0.029(3) 0.005(2) 0.006(2) 0.008(2)
C412 0.020(3) 0.025(3) 0.019(3) 0.010(3) -0.001(3) 0.002(2)
C413 0.024(3) 0.030(3) 0.034(4) 0.004(3) -0.007(3) 0.007(3)
C414 0.023(3) 0.044(4) 0.040(4) 0.014(3) 0.004(3) 0.012(3)
C415 0.024(3) 0.029(3) 0.041(4) 0.005(3) 0.009(3) 0.014(3)
O416 0.031(2) 0.024(2) 0.043(3) 0.002(2) 0.0037(19) 0.0028(18)
C416 0.017(3) 0.031(4) 0.024(3) 0.012(3) -0.003(3) 0.005(3)
N417 0.020(2) 0.022(2) 0.025(3) 0.003(2) 0.000(2) 0.000(2)
C418 0.020(3) 0.027(3) 0.032(4) 0.010(3) 0.007(3) 0.005(3)
C419 0.011(3) 0.019(3) 0.030(3) 0.008(3) -0.001(3) -0.001(2)
N420 0.032(3) 0.031(3) 0.026(3) 0.004(2) 0.004(2) 0.012(2)
C421 0.050(4) 0.032(4) 0.023(4) -0.001(3) -0.001(3) 0.011(3)
C422 0.026(3) 0.031(3) 0.038(4) 0.012(3) -0.004(3) 0.002(3)
C423 0.015(3) 0.032(3) 0.042(4) 0.017(3) -0.001(3) 0.006(3)
C424 0.020(3) 0.026(3) 0.027(3) 0.004(3) 0.003(3) 0.001(3)
O001 0.036(2) 0.040(3) 0.050(3) -0.004(2) 0.012(2) 0.002(2)
O002 0.082(3) 0.080(3) 0.043(3) -0.007(3) 0.017(3) -0.002(3)
O003 0.058(3) 0.042(3) 0.050(3) -0.003(3) 0.006(2) 0.023(3)
O004 0.043(3) 0.049(3) 0.037(3) -0.013(2) 0.002(2) 0.009(2)
O005 0.035(2) 0.050(3) 0.033(3) 0.008(2) 0.010(2) 0.017(2)
O006 0.044(2) 0.059(3) 0.038(3) 0.014(2) 0.015(2) 0.013(2)
O007 0.082(4) 0.043(3) 0.049(3) -0.001(2) 0.005(3) 0.033(3)
O008 0.059(3) 0.054(3) 0.048(3) 0.003(2) 0.007(2) 0.017(2)
O009 0.070(3) 0.061(3) 0.041(3) 0.004(3) 0.004(3) 0.017(3)
O010 0.048(3) 0.041(3) 0.080(4) 0.009(3) 0.012(3) 0.021(2)
O011 0.037(3) 0.066(3) 0.060(3) 0.001(3) -0.001(2) 0.021(3)
O012 0.080(4) 0.056(3) 0.061(4) 0.001(3) 0.020(3) 0.004(3)
O013 0.085(4) 0.061(4) 0.064(4) 0.007(3) 0.011(3) 0.038(3)
O014 0.059(3) 0.084(4) 0.034(3) -0.006(3) 0.014(3) -0.013(3)
O015 0.063(3) 0.065(3) 0.041(3) 0.013(2) 0.010(2) 0.035(3)
O016 0.047(3) 0.061(3) 0.068(4) 0.018(3) 0.009(3) 0.019(3)
O017 0.071(4) 0.078(4) 0.070(4) 0.010(3) -0.004(3) 0.006(3)
O018 0.069(4) 0.052(3) 0.098(5) 0.002(3) -0.025(3) 0.009(3)
O019 0.065(3) 0.075(4) 0.082(4) 0.009(3) 0.003(3) 0.028(3)
O020 0.059(3) 0.071(3) 0.072(4) -0.022(3) 0.019(3) 0.006(3)

loop_
_atom_type_symbol
_atom_type_description
_atom_type_scat_dispersion_real
_atom_type_scat_dispersion_imag
_atom_type_scat_source
C C 0.0033 0.0016 'International Tables Vol C Tables 4.2.6.8 and 6.1.1.4'
H H 0.0000 0.0000 'International Tables Vol C Tables 4.2.6.8 and 6.1.1.4'
N N 0.0061 0.0033 'International Tables Vol C Tables 4.2.6.8 and 6.1.1.4'
O O 0.0106 0.0060 'International Tables Vol C Tables 4.2.6.8 and 6.1.1.4'
Co Co 0.3494 0.9721 'International Tables Vol C Tables 4.2.6.8 and 6.1.1.4'

loop_
_geom_angle_atom_site_label_1
_geom_angle_atom_site_label_2
_geom_angle_atom_site_label_3
_geom_angle
_geom_angle_site_symmetry_1
_geom_angle_site_symmetry_3
_geom_angle_publ_flag
N111 Co1 N28 176.59(18) . . ?
N111 Co1 N21 94.19(17) . . ?
N28 Co1 N21 82.48(18) . . ?
N111 Co1 N18 81.22(18) . . ?
N28 Co1 N18 99.51(18) . . ?
N21 Co1 N18 90.75(16) . . ?
N111 Co1 N117 81.80(17) . . ?
N28 Co1 N117 97.50(17) . . ?
N21 Co1 N117 91.43(16) . . ?
N18 Co1 N117 162.99(17) . . ?
N111 Co1 N211 100.42(17) . . ?
N28 Co1 N211 82.88(17) . . ?
N21 Co1 N211 165.24(17) . . ?
N18 Co1 N211 93.52(16) . . ?
N117 Co1 N211 88.61(16) . . ?
N311 Co2 N48 177.64(18) . . ?
N311 Co2 N41 95.10(16) . . ?
N48 Co2 N41 83.19(17) . . ?
N311 Co2 N38 81.97(17) . . ?
N48 Co2 N38 99.62(17) . . ?
N41 Co2 N38 89.70(16) . . ?
N311 Co2 N317 81.54(17) . . ?
N48 Co2 N317 96.84(17) . . ?
N41 Co2 N317 90.80(16) . . ?
N38 Co2 N317 163.48(16) . . ?
N311 Co2 N411 98.92(17) . . ?
N48 Co2 N411 82.73(17) . . ?
N41 Co2 N411 165.79(17) . . ?
N38 Co2 N411 94.47(16) . . ?
N317 Co2 N411 89.05(16) . . ?
C12 N11 C16 118.5(6) . . ?
N11 C12 C13 123.1(9) . . ?
N11 C12 H12A 118.4 . . ?
C13 C12 H12A 118.4 . . ?
C14 C13 C12 117.9(11) . . ?
C14 C13 H13A 121.1 . . ?
C12 C13 H13A 121.1 . . ?
C13 C14 C15 119.6(11) . . ?
C13 C14 H14A 120.2 . . ?
C15 C14 H14A 120.2 . . ?
C14 C15 C16 119.9(10) . . ?
C14 C15 H15A 120.0 . . ?
C16 C15 H15A 120.0 . . ?
N11 C16 C15 120.9(8) . . ?
N11 C16 C17 118.9(6) . . ?
C15 C16 C17 120.1(8) . . ?
C12A N11A C16A 120.0 . . ?
N11A C12A C13A 120.0 . . ?
N11A C12A H12F 120.0 . . ?
C13A C12A H12F 120.0 . . ?
C14A C13A C12A 120.0 . . ?
C14A C13A H13D 120.0 . . ?
C12A C13A H13D 120.0 . . ?
C13A C14A C15A 120.0 . . ?
C13A C14A H14B 120.0 . . ?
C15A C14A H14B 120.0 . . ?
C16A C15A C14A 120.00(8) . . ?
C16A C15A H15C 120.0 . . ?
C14A C15A H15C 120.0 . . ?
C15A C16A N11A 120.0 . . ?
C15A C16A C17 118.9 . . ?
N11A C16A C17 121.0 . . ?
N18 C17 C16 113.7(5) . . ?
N18 C17 C16A 118(2) . . ?
C16 C17 C16A 5(3) . . ?
N18 C17 H17A 108.8 . . ?
C16 C17 H17A 108.8 . . ?
C16A C17 H17A 104.5 . . ?
N18 C17 H17B 108.8 . . ?
C16 C17 H17B 108.8 . . ?
C16A C17 H17B 108.4 . . ?
H17A C17 H17B 107.7 . . ?
C19 N18 C17 117.6(5) . . ?
C19 N18 Co1 116.7(4) . . ?
C17 N18 Co1 125.6(4) . . ?
O19 C19 N18 128.5(5) . . ?
O19 C19 C110 120.3(5) . . ?
N18 C19 C110 111.1(5) . . ?
N111 C110 C115 119.9(5) . . ?
N111 C110 C19 111.7(4) . . ?
C115 C110 C19 128.4(5) . . ?
C112 N111 C110 122.1(4) . . ?
C112 N111 Co1 118.8(3) . . ?
C110 N111 Co1 118.7(3) . . ?
N111 C112 C113 120.6(5) . . ?
N111 C112 C116 112.0(4) . . ?
C113 C112 C116 127.3(5) . . ?
C112 C113 C114 118.6(5) . . ?
C112 C113 H11A 120.7 . . ?
C114 C113 H11A 120.7 . . ?
C113 C114 C115 120.0(5) . . ?
C113 C114 H11B 120.0 . . ?
C115 C114 H11B 120.0 . . ?
C110 C115 C114 118.7(5) . . ?
C110 C115 H11C 120.7 . . ?
C114 C115 H11C 120.7 . . ?
O116 C116 N117 126.2(5) . . ?
O116 C116 C112 122.1(5) . . ?
N117 C116 C112 111.7(4) . . ?
C116 N117 C118 117.3(4) . . ?
C116 N117 Co1 115.5(3) . . ?
C118 N117 Co1 127.1(3) . . ?
N117 C118 C119 111.9(4) . . ?
N117 C118 H11D 109.2 . . ?
C119 C118 H11D 109.2 . . ?
N117 C118 H11E 109.2 . . ?
C119 C118 H11E 109.2 . . ?
H11D C118 H11E 107.9 . . ?
N120 C119 C124 121.9(5) . . ?
N120 C119 C118 116.6(5) . . ?
C124 C119 C118 121.4(5) . . ?
C119 N120 C121 117.2(5) . . ?
N120 C121 C122 123.1(6) . . ?
N120 C121 H12B 118.5 . . ?
C122 C121 H12B 118.5 . . ?
C123 C122 C121 119.5(6) . . ?
C123 C122 H12C 120.3 . . ?
C121 C122 H12C 120.3 . . ?
C122 C123 C124 119.2(6) . . ?
C122 C123 H12D 120.4 . . ?
C124 C123 H12D 120.4 . . ?
C123 C124 C119 119.1(6) . . ?
C123 C124 H12E 120.5 . . ?
C119 C124 H12E 120.5 . . ?
C26 N21 C22 118.1(4) . . ?
C26 N21 Co1 115.8(3) . . ?
C22 N21 Co1 126.1(4) . . ?
N21 C22 C23 122.3(5) . . ?
N21 C22 H22A 118.8 . . ?
C23 C22 H22A 118.8 . . ?
C24 C23 C22 119.2(5) . . ?
C24 C23 H23A 120.4 . . ?
C22 C23 H23A 120.4 . . ?
C23 C24 C25 119.7(6) . . ?
C23 C24 H24A 120.2 . . ?
C25 C24 H24A 120.2 . . ?
C24 C25 C26 119.6(6) . . ?
C24 C25 H25A 120.2 . . ?
C26 C25 H25A 120.2 . . ?
N21 C26 C25 121.1(5) . . ?
N21 C26 C27 115.7(5) . . ?
C25 C26 C27 123.2(5) . . ?
N28 C27 C26 107.3(4) . . ?
N28 C27 H27A 110.3 . . ?
C26 C27 H27A 110.3 . . ?
N28 C27 H27B 110.3 . . ?
C26 C27 H27B 110.3 . . ?
H27A C27 H27B 108.5 . . ?
C29 N28 C27 121.6(4) . . ?
C29 N28 Co1 119.1(4) . . ?
C27 N28 Co1 118.6(3) . . ?
O29 C29 N28 127.9(5) . . ?
O29 C29 C210 121.0(5) . . ?
N28 C29 C210 111.1(5) . . ?
N211 C210 C215 121.7(5) . . ?
N211 C210 C29 115.8(4) . . ?
C215 C210 C29 122.4(5) . . ?
C212 N211 C210 117.7(4) . . ?
C212 N211 Co1 132.3(3) . . ?
C210 N211 Co1 109.9(3) . . ?
N211 C212 C213 122.5(5) . . ?
N211 C212 C216 122.1(4) . . ?
C213 C212 C216 115.2(5) . . ?
C214 C213 C212 119.6(5) . . ?
C214 C213 H21A 120.2 . . ?
C212 C213 H21A 120.2 . . ?
C213 C214 C215 118.7(5) . . ?
C213 C214 H21B 120.7 . . ?
C215 C214 H21B 120.7 . . ?
C214 C215 C210 119.7(5) . . ?
C214 C215 H21C 120.1 . . ?
C210 C215 H21C 120.1 . . ?
O216 C216 N217 124.0(5) . . ?
O216 C216 C212 122.1(5) . . ?
N217 C216 C212 113.6(4) . . ?
C216 N217 C218 122.0(4) . . ?
C216 N217 H21F 119.0 . . ?
C218 N217 H21F 119.0 . . ?
N217 C218 C219 114.3(4) . . ?
N217 C218 H21D 108.7 . . ?
C219 C218 H21D 108.7 . . ?
N217 C218 H21E 108.7 . . ?
C219 C218 H21E 108.7 . . ?
H21D C218 H21E 107.6 . . ?
N220 C219 C224 122.2(5) . . ?
N220 C219 C218 113.9(4) . . ?
C224 C219 C218 123.8(5) . . ?
C221 N220 C219 117.7(5) . . ?
N220 C221 C222 123.1(6) . . ?
N220 C221 H22B 118.4 . . ?
C222 C221 H22B 118.4 . . ?
C223 C222 C221 118.8(5) . . ?
C223 C222 H22C 120.6 . . ?
C221 C222 H22C 120.6 . . ?
C222 C223 C224 118.6(5) . . ?
C222 C223 H22D 120.7 . . ?
C224 C223 H22D 120.7 . . ?
C223 C224 C219 119.7(6) . . ?
C223 C224 H22E 120.2 . . ?
C219 C224 H22E 120.2 . . ?
C36 N31 C32 116.6(5) . . ?
N31 C32 C33 124.5(6) . . ?
N31 C32 H32A 117.7 . . ?
C33 C32 H32A 117.7 . . ?
C34 C33 C32 117.9(6) . . ?
C34 C33 H33A 121.1 . . ?
C32 C33 H33A 121.1 . . ?
C33 C34 C35 119.8(6) . . ?
C33 C34 H34A 120.1 . . ?
C35 C34 H34A 120.1 . . ?
C34 C35 C36 118.5(6) . . ?
C34 C35 H35A 120.8 . . ?
C36 C35 H35A 120.8 . . ?
N31 C36 C35 122.7(5) . . ?
N31 C36 C37 117.6(5) . . ?
C35 C36 C37 119.7(5) . . ?
N38 C37 C36 112.8(4) . . ?
N38 C37 H37A 109.0 . . ?
C36 C37 H37A 109.0 . . ?
N38 C37 H37B 109.0 . . ?
C36 C37 H37B 109.0 . . ?
H37A C37 H37B 107.8 . . ?
C39 N38 C37 119.2(4) . . ?
C39 N38 Co2 115.6(3) . . ?
C37 N38 Co2 125.0(3) . . ?
O39 C39 N38 128.3(5) . . ?
O39 C39 C310 119.9(5) . . ?
N38 C39 C310 111.9(4) . . ?
N311 C310 C315 119.1(5) . . ?
N311 C310 C39 111.8(4) . . ?
C315 C310 C39 129.0(5) . . ?
C312 N311 C310 122.8(4) . . ?
C312 N311 Co2 119.0(3) . . ?
C310 N311 Co2 118.1(3) . . ?
N311 C312 C313 119.8(5) . . ?
N311 C312 C316 112.4(4) . . ?
C313 C312 C316 127.8(5) . . ?
C312 C313 C314 118.7(5) . . ?
C312 C313 H31A 120.7 . . ?
C314 C313 H31A 120.7 . . ?
C315 C314 C313 120.0(5) . . ?
C315 C314 H31B 120.0 . . ?
C313 C314 H31B 120.0 . . ?
C314 C315 C310 119.6(5) . . ?
C314 C315 H31C 120.2 . . ?
C310 C315 H31C 120.2 . . ?
O316 C316 N317 127.6(5) . . ?
O316 C316 C312 121.1(4) . . ?
N317 C316 C312 111.2(4) . . ?
C316 N317 C318 116.9(4) . . ?
C316 N317 Co2 115.7(3) . . ?
C318 N317 Co2 127.4(3) . . ?
N317 C318 C319 113.6(4) . . ?
N317 C318 H31D 108.8 . . ?
C319 C318 H31D 108.8 . . ?
N317 C318 H31E 108.8 . . ?
C319 C318 H31E 108.8 . . ?
H31D C318 H31E 107.7 . . ?
N320 C319 C324 122.7(5) . . ?
N320 C319 C318 114.8(5) . . ?
C324 C319 C318 122.4(5) . . ?
C321 N320 C319 115.8(6) . . ?
C322 C321 N320 124.4(7) . . ?
C322 C321 H32B 117.8 . . ?
N320 C321 H32B 117.8 . . ?
C321 C322 C323 118.7(6) . . ?
C321 C322 H32C 120.7 . . ?
C323 C322 H32C 120.7 . . ?
C322 C323 C324 119.2(6) . . ?
C322 C323 H32D 120.4 . . ?
C324 C323 H32D 120.4 . . ?
C319 C324 C323 119.3(6) . . ?
C319 C324 H32E 120.4 . . ?
C323 C324 H32E 120.4 . . ?
C42 N41 C46 117.6(4) . . ?
C42 N41 Co2 126.6(4) . . ?
C46 N41 Co2 115.8(3) . . ?
N41 C42 C43 122.5(5) . . ?
N41 C42 H42A 118.7 . . ?
C43 C42 H42A 118.7 . . ?
C44 C43 C42 119.3(5) . . ?
C44 C43 H43A 120.3 . . ?
C42 C43 H43A 120.3 . . ?
C45 C44 C43 118.5(5) . . ?
C45 C44 H44A 120.8 . . ?
C43 C44 H44A 120.8 . . ?
C44 C45 C46 120.2(5) . . ?
C44 C45 H45A 119.9 . . ?
C46 C45 H45A 119.9 . . ?
N41 C46 C45 121.8(5) . . ?
N41 C46 C47 114.9(4) . . ?
C45 C46 C47 123.2(5) . . ?
N48 C47 C46 107.9(4) . . ?
N48 C47 H47A 110.1 . . ?
C46 C47 H47A 110.1 . . ?
N48 C47 H47B 110.1 . . ?
C46 C47 H47B 110.1 . . ?
H47A C47 H47B 108.4 . . ?
C49 N48 C47 122.1(4) . . ?
C49 N48 Co2 118.6(4) . . ?
C47 N48 Co2 118.1(3) . . ?
O49 C49 N48 127.6(5) . . ?
O49 C49 C410 121.0(5) . . ?
N48 C49 C410 111.4(4) . . ?
N411 C410 C415 123.2(5) . . ?
N411 C410 C49 115.9(4) . . ?
C415 C410 C49 120.9(5) . . ?
C412 N411 C410 117.6(4) . . ?
C412 N411 Co2 132.5(3) . . ?
C410 N411 Co2 109.8(3) . . ?
N411 C412 C413 121.9(5) . . ?
N411 C412 C416 123.0(4) . . ?
C413 C412 C416 114.7(5) . . ?
C414 C413 C412 120.0(5) . . ?
C414 C413 H41A 120.0 . . ?
C412 C413 H41A 120.0 . . ?
C413 C414 C415 119.0(5) . . ?
C413 C414 H41B 120.5 . . ?
C415 C414 H41B 120.5 . . ?
C410 C415 C414 118.2(5) . . ?
C410 C415 H41C 120.9 . . ?
C414 C415 H41C 120.9 . . ?
O416 C416 N417 125.3(5) . . ?
O416 C416 C412 122.4(5) . . ?
N417 C416 C412 111.8(5) . . ?
C416 N417 C418 120.7(4) . . ?
C416 N417 H41F 119.6 . . ?
C418 N417 H41F 119.6 . . ?
N417 C418 C419 114.9(4) . . ?
N417 C418 H41D 108.5 . . ?
C419 C418 H41D 108.5 . . ?
N417 C418 H41E 108.5 . . ?
C419 C418 H41E 108.5 . . ?
H41D C418 H41E 107.5 . . ?
N420 C419 C424 122.0(5) . . ?
N420 C419 C418 115.5(4) . . ?
C424 C419 C418 122.5(5) . . ?
C421 N420 C419 117.0(4) . . ?
N420 C421 C422 123.9(6) . . ?
N420 C421 H42B 118.0 . . ?
C422 C421 H42B 118.0 . . ?
C423 C422 C421 118.6(5) . . ?
C423 C422 H42C 120.7 . . ?
C421 C422 H42C 120.7 . . ?
C422 C423 C424 119.5(5) . . ?
C422 C423 H42D 120.2 . . ?
C424 C423 H42D 120.2 . . ?
C423 C424 C419 119.0(5) . . ?
C423 C424 H42E 120.5 . . ?
C419 C424 H42E 120.5 . . ?
H01A O001 H01B 83(5) . . ?
H02A O002 H02B 114(3) . . ?
H03A O003 H03B 106(6) . . ?
H4A O004 H4B 90(5) . . ?
H05A O005 H05B 102(5) . . ?
H07A O007 H07B 93(6) . . ?
H09A O009 H09B 166(6) . . ?
H10A O010 H10B 131(6) . . ?
H01C O011 H01D 85(6) . . ?
H02C O012 H02D 92(7) . . ?
H13B O013 H13C 138(6) . . ?
H04A O014 H04B 103(3) . . ?
H17C O017 H17D 158(7) . . ?
H18A O018 H18B 101(7) . . ?
H19A O019 H19B 95(7) . . ?

loop_
_geom_bond_atom_site_label_1
_geom_bond_atom_site_label_2
_geom_bond_distance
_geom_bond_site_symmetry_2
_geom_bond_publ_flag
Co1 N111 1.862(4) . ?
Co1 N28 1.877(4) . ?
Co1 N21 1.944(4) . ?
Co1 N18 1.946(4) . ?
Co1 N117 1.962(4) . ?
Co1 N211 1.982(4) . ?
Co2 N311 1.855(4) . ?
Co2 N48 1.873(4) . ?
Co2 N41 1.931(4) . ?
Co2 N38 1.963(4) . ?
Co2 N317 1.976(4) . ?
Co2 N411 2.008(4) . ?
N11 C12 1.340(8) . ?
N11 C16 1.345(8) . ?
C12 C13 1.378(11) . ?
C12 H12A 0.9500 . ?
C13 C14 1.368(14) . ?
C13 H13A 0.9500 . ?
C14 C15 1.371(13) . ?
C14 H14A 0.9500 . ?
C15 C16 1.377(9) . ?
C15 H15A 0.9500 . ?
C16 C17 1.482(9) . ?
N11A C12A 1.3900 . ?
N11A C16A 1.3900 . ?
C12A C13A 1.3900 . ?
C12A H12F 0.9500 . ?
C13A C14A 1.3900 . ?
C13A H13D 0.9500 . ?
C14A C15A 1.3900 . ?
C14A H14B 0.9500 . ?
C15A C16A 1.3900 . ?
C15A H15C 0.9500 . ?
C16A C17 1.5018 . ?
C17 N18 1.463(6) . ?
C17 H17A 0.9900 . ?
C17 H17B 0.9900 . ?
N18 C19 1.332(6) . ?
O19 C19 1.253(6) . ?
C19 C110 1.503(7) . ?
C110 N111 1.345(6) . ?
C110 C115 1.374(6) . ?
N111 C112 1.340(6) . ?
C112 C113 1.367(6) . ?
C112 C116 1.505(7) . ?
C113 C114 1.389(7) . ?
C113 H11A 0.9500 . ?
C114 C115 1.396(7) . ?
C114 H11B 0.9500 . ?
C115 H11C 0.9500 . ?
O116 C116 1.259(5) . ?
C116 N117 1.342(6) . ?
N117 C118 1.457(6) . ?
C118 C119 1.511(7) . ?
C118 H11D 0.9900 . ?
C118 H11E 0.9900 . ?
C119 N120 1.354(6) . ?
C119 C124 1.386(7) . ?
N120 C121 1.357(7) . ?
C121 C122 1.367(7) . ?
C121 H12B 0.9500 . ?
C122 C123 1.358(8) . ?
C122 H12C 0.9500 . ?
C123 C124 1.385(7) . ?
C123 H12D 0.9500 . ?
C124 H12E 0.9500 . ?
N21 C26 1.358(6) . ?
N21 C22 1.363(6) . ?
C22 C23 1.369(7) . ?
C22 H22A 0.9500 . ?
C23 C24 1.367(7) . ?
C23 H23A 0.9500 . ?
C24 C25 1.375(7) . ?
C24 H24A 0.9500 . ?
C25 C26 1.384(7) . ?
C25 H25A 0.9500 . ?
C26 C27 1.490(7) . ?
C27 N28 1.461(6) . ?
C27 H27A 0.9900 . ?
C27 H27B 0.9900 . ?
N28 C29 1.303(6) . ?
O29 C29 1.265(6) . ?
C29 C210 1.487(7) . ?
C210 N211 1.377(6) . ?
C210 C215 1.382(6) . ?
N211 C212 1.340(6) . ?
C212 C213 1.389(6) . ?
C212 C216 1.512(7) . ?
C213 C214 1.380(7) . ?
C213 H21A 0.9500 . ?
C214 C215 1.380(7) . ?
C214 H21B 0.9500 . ?
C215 H21C 0.9500 . ?
O216 C216 1.243(6) . ?
C216 N217 1.335(6) . ?
N217 C218 1.451(6) . ?
N217 H21F 0.8800 . ?
C218 C219 1.500(7) . ?
C218 H21D 0.9900 . ?
C218 H21E 0.9900 . ?
C219 N220 1.345(6) . ?
C219 C224 1.383(6) . ?
N220 C221 1.335(6) . ?
C221 C222 1.389(7) . ?
C221 H22B 0.9500 . ?
C222 C223 1.375(7) . ?
C222 H22C 0.9500 . ?
C223 C224 1.377(7) . ?
C223 H22D 0.9500 . ?
C224 H22E 0.9500 . ?
N31 C36 1.350(6) . ?
N31 C32 1.351(6) . ?
C32 C33 1.383(7) . ?
C32 H32A 0.9500 . ?
C33 C34 1.373(8) . ?
C33 H33A 0.9500 . ?
C34 C35 1.390(7) . ?
C34 H34A 0.9500 . ?
C35 C36 1.400(7) . ?
C35 H35A 0.9500 . ?
C36 C37 1.509(6) . ?
C37 N38 1.464(6) . ?
C37 H37A 0.9900 . ?
C37 H37B 0.9900 . ?
N38 C39 1.314(6) . ?
O39 C39 1.262(5) . ?
C39 C310 1.513(7) . ?
C310 N311 1.348(6) . ?
C310 C315 1.381(6) . ?
N311 C312 1.341(6) . ?
C312 C313 1.383(6) . ?
C312 C316 1.508(7) . ?
C313 C314 1.394(7) . ?
C313 H31A 0.9500 . ?
C314 C315 1.378(6) . ?
C314 H31B 0.9500 . ?
C315 H31C 0.9500 . ?
O316 C316 1.244(5) . ?
C316 N317 1.337(6) . ?
N317 C318 1.450(6) . ?
C318 C319 1.506(7) . ?
C318 H31D 0.9900 . ?
C318 H31E 0.9900 . ?
C319 N320 1.367(6) . ?
C319 C324 1.370(7) . ?
N320 C321 1.366(8) . ?
C321 C322 1.353(8) . ?
C321 H32B 0.9500 . ?
C322 C323 1.378(8) . ?
C322 H32C 0.9500 . ?
C323 C324 1.385(7) . ?
C323 H32D 0.9500 . ?
C324 H32E 0.9500 . ?
N41 C42 1.349(6) . ?
N41 C46 1.357(6) . ?
C42 C43 1.383(7) . ?
C42 H42A 0.9500 . ?
C43 C44 1.382(7) . ?
C43 H43A 0.9500 . ?
C44 C45 1.369(7) . ?
C44 H44A 0.9500 . ?
C45 C46 1.381(7) . ?
C45 H45A 0.9500 . ?
C46 C47 1.503(6) . ?
C47 N48 1.448(6) . ?
C47 H47A 0.9900 . ?
C47 H47B 0.9900 . ?
N48 C49 1.320(6) . ?
O49 C49 1.253(5) . ?
C49 C410 1.490(7) . ?
C410 N411 1.361(6) . ?
C410 C415 1.381(6) . ?
N411 C412 1.341(6) . ?
C412 C413 1.394(6) . ?
C412 C416 1.513(7) . ?
C413 C414 1.362(7) . ?
C413 H41A 0.9500 . ?
C414 C415 1.395(7) . ?
C414 H41B 0.9500 . ?
C415 H41C 0.9500 . ?
O416 C416 1.225(6) . ?
C416 N417 1.353(6) . ?
N417 C418 1.439(6) . ?
N417 H41F 0.8800 . ?
C418 C419 1.502(7) . ?
C418 H41D 0.9900 . ?
C418 H41E 0.9900 . ?
C419 N420 1.360(6) . ?
C419 C424 1.388(6) . ?
N420 C421 1.339(6) . ?
C421 C422 1.379(7) . ?
C421 H42B 0.9500 . ?
C422 C423 1.364(7) . ?
C422 H42C 0.9500 . ?
C423 C424 1.382(7) . ?
C423 H42D 0.9500 . ?
C424 H42E 0.9500 . ?
O001 H01A 0.883(19) . ?
O001 H01B 0.910(19) . ?
O002 H02A 0.868(4) . ?
O002 H02B 0.856(19) . ?
O003 H03A 0.88(2) . ?
O003 H03B 0.88(2) . ?
O004 H4A 0.89(2) . ?
O004 H4B 0.88(2) . ?
O005 H05A 0.86(2) . ?
O005 H05B 0.860(19) . ?
O006 H06C 0.85(2) . ?
O007 H07A 0.87(2) . ?
O007 H07B 0.89(2) . ?
O008 H08A 0.87(2) . ?
O009 H09A 0.90(2) . ?
O009 H09B 0.88(2) . ?
O010 H10A 0.86(2) . ?
O010 H10B 0.87(2) . ?
O011 H01C 0.89(2) . ?
O011 H01D 0.88(2) . ?
O012 H02C 0.89(2) . ?
O012 H02D 0.87(2) . ?
O013 H13B 0.90(2) . ?
O013 H13C 0.92(2) . ?
O014 H04A 0.887(19) . ?
O014 H04B 0.899(19) . ?
O015 H15B 0.85(2) . ?
O016 H06A 0.86(2) . ?
O017 H17C 0.91(2) . ?
O017 H17D 0.89(2) . ?
O018 H18A 0.92(2) . ?
O018 H18B 0.92(2) . ?
O019 H19A 0.88(2) . ?
O019 H19B 0.89(2) . ?
O020 H20A 0.86(2) . ?

loop_
_geom_hbond_atom_site_label_D
_geom_hbond_atom_site_label_H
_geom_hbond_atom_site_label_A
_geom_hbond_distance_DH
_geom_hbond_distance_HA
_geom_hbond_distance_DA
_geom_hbond_angle_DHA
_geom_hbond_site_symmetry_A
N217 H21F N11 0.88 2.03 2.895(12) 168.8 .
N417 H41F N31 0.88 2.06 2.924(6) 166.3 .
O003 H03B O116 0.88(2) 1.88(2) 2.763(5) 177(6) .
O004 H4A O49 0.89(2) 1.83(3) 2.693(5) 162(6) .
O005 H05B N220 0.860(19) 1.96(2) 2.809(5) 170(5) .
O006 H06C O39 0.85(2) 2.04(4) 2.808(5) 150(6) .
O011 H01D N420 0.88(2) 2.02(3) 2.846(6) 156(6) .
O014 H04B O19 0.899(19) 2.11(5) 2.787(6) 132(6) .
O003 H03A O008 0.88(2) 2.01(2) 2.886(6) 176(6) .
O004 H4B O009 0.88(2) 2.24(5) 2.890(6) 130(5) .
O005 H05A O015 0.86(2) 1.93(2) 2.779(6) 169(5) .
O007 H07A O316 0.87(2) 1.88(2) 2.740(5) 170(7) .
O008 H08A O003 0.87(2) 2.42(6) 2.886(6) 114(5) .
O009 H09B O004 0.88(2) 2.09(4) 2.890(6) 151(6) .
O012 H02D O014 0.87(2) 1.92(2) 2.788(6) 176(7) .
O013 H13C O015 0.92(2) 2.18(5) 2.908(7) 136(6) .
O014 H04A O005 0.887(19) 1.92(2) 2.806(6) 172(7) .
O014 H04B O19 0.899(19) 2.11(5) 2.787(6) 132(6) .
O018 H18B O002 0.92(2) 2.64(5) 3.421(7) 144(6) .
O002 H02A O020 0.868(4) 2.026(4) 2.895(6) 178.8(4) .
O001 H01A O216 0.883(19) 2.04(2) 2.919(5) 179(6) 2_665
O010 H10B O005 0.87(2) 1.93(3) 2.770(6) 164(7) 1_455
O016 H06A O003 0.86(2) 2.04(4) 2.796(6) 147(6) 1_455
O020 H20A N320 0.86(2) 2.19(4) 2.968(6) 150(7) 2_765
O019 H19B O018 0.89(2) 1.97(4) 2.797(7) 153(7) 2_676
O010 H10A O39 0.86(2) 2.05(2) 2.891(5) 167(6) 1_565
O018 H18A O416 0.92(2) 2.31(6) 3.014(7) 133(7) 1_565
O001 H01B O004 0.910(19) 1.96(4) 2.756(6) 145(5) 1_465
O019 H19A O19 0.88(2) 2.50(4) 3.318(6) 155(7) 2_776
O002 H02B O29 0.856(19) 1.997(19) 2.845(6) 170(6) 2_776
O018 H18B O29 0.92(2) 2.27(6) 2.981(6) 134(7) 2_776
O009 H09A O016 0.90(2) 1.92(4) 2.734(6) 150(6) 2_655
O011 H01C O019 0.89(2) 2.03(4) 2.835(7) 149(6) 2_666
O017 H17D O016 0.89(2) 2.07(5) 2.837(7) 145(7) 2_666
O013 H13B O007 0.90(2) 2.16(6) 2.797(7) 127(6) 1_665
O015 H15B O013 0.85(2) 2.12(3) 2.936(7) 161(6) 2_875
O017 H17C O011 0.91(2) 2.05(5) 2.859(7) 147(7) 2_656
O007 H07B O020 0.89(2) 2.00(2) 2.881(7) 170(6) 1_545
